data_7208851
loop_
_publ_author_name
'Zhang, Chun'
'Zhang, Liangren'
'Jiao, Ning'

_publ_section_title
;
 Catalyst free approach to benzimidazoles using air as the oxidant at room
 temperature
;
_journal_issue 12
_journal_name_full 'Green Chemistry'
_journal_page_first 3273
_journal_paper_doi 10.1039/c2gc36416f
_journal_volume 14
_journal_year 2012
_chemical_formula_sum 'C10 H10 N2'
_chemical_formula_weight 158.20
_chemical_name_systematic
;
?
;
_space_group_IT_number 29
_symmetry_cell_setting orthorhombic
_symmetry_space_group_name_Hall 'P 2c -2ac'
_symmetry_space_group_name_H-M 'P c a 21'
_atom_sites_solution_hydrogens geom
_atom_sites_solution_primary direct
_atom_sites_solution_secondary difmap
_audit_creation_method SHELXL-97
_cell_angle_alpha 90.00
_cell_angle_beta 90.00
_cell_angle_gamma 90.00
_cell_formula_units_Z 4
_cell_length_a 8.5482(10)
_cell_length_b 10.7471(12)
_cell_length_c 9.6662(11)
_cell_measurement_temperature 296(2)
_cell_volume 888.02(18)
_computing_structure_refinement 'SHELXL-97 (Sheldrick, 2008)'
_computing_structure_solution 'SHELXS-97 (Sheldrick, 2008)'
_diffrn_ambient_temperature 296(2)
_diffrn_measured_fraction_theta_full 0.993
_diffrn_measured_fraction_theta_max 0.993
_diffrn_radiation_monochromator graphite
_diffrn_radiation_source 'fine-focus sealed tube'
_diffrn_radiation_type MoK\a
_diffrn_radiation_wavelength 0.71073
_diffrn_reflns_av_R_equivalents 0.0770
_diffrn_reflns_av_sigmaI/netI 0.0462
_diffrn_reflns_limit_h_max 10
_diffrn_reflns_limit_h_min -10
_diffrn_reflns_limit_k_max 12
_diffrn_reflns_limit_k_min -12
_diffrn_reflns_limit_l_max 11
_diffrn_reflns_limit_l_min -11
_diffrn_reflns_number 9475
_diffrn_reflns_theta_full 25.00
_diffrn_reflns_theta_max 25.00
_diffrn_reflns_theta_min 1.89
_exptl_absorpt_coefficient_mu 0.072
_exptl_absorpt_correction_T_max 0.9907
_exptl_absorpt_correction_T_min 0.9800
_exptl_absorpt_correction_type multi-scan
_exptl_crystal_colour colorless
_exptl_crystal_density_diffrn 1.183
_exptl_crystal_density_method 'not measured'
_exptl_crystal_description block
_exptl_crystal_F_000 336
_exptl_crystal_size_max 0.28
_exptl_crystal_size_mid 0.19
_exptl_crystal_size_min 0.13
_refine_diff_density_max 0.161
_refine_diff_density_min -0.139
_refine_diff_density_rms 0.036
_refine_ls_abs_structure_details 'Flack H D (1983), Acta Cryst. A39, 876-881'
_refine_ls_abs_structure_Flack 4(4)
_refine_ls_extinction_method none
_refine_ls_goodness_of_fit_ref 1.073
_refine_ls_hydrogen_treatment constr
_refine_ls_matrix_type full
_refine_ls_number_parameters 109
_refine_ls_number_reflns 1532
_refine_ls_number_restraints 1
_refine_ls_restrained_S_all 1.073
_refine_ls_R_factor_all 0.0583
_refine_ls_R_factor_gt 0.0475
_refine_ls_shift/su_max 0.000
_refine_ls_shift/su_mean 0.000
_refine_ls_structure_factor_coef Fsqd
_refine_ls_weighting_details 'calc w=1/[\s^2^(Fo^2^)+(0.0690P)^2^+0.0945P] where P=(Fo^2^+2Fc^2^)/3'
_refine_ls_weighting_scheme calc
_refine_ls_wR_factor_gt 0.1148
_refine_ls_wR_factor_ref 0.1237
_reflns_number_gt 1335
_reflns_number_total 1532
_reflns_threshold_expression >2sigma(I)
_cod_data_source_file c2gc36416f.txt
_cod_data_source_block z
_cod_original_sg_symbol_H-M Pca2(1)
_cod_database_code 7208851

loop_
_symmetry_equiv_pos_as_xyz
'x, y, z'
'-x, -y, z+1/2'
'x+1/2, -y, z'
'-x+1/2, y, z+1/2'

loop_
_atom_site_label
_atom_site_type_symbol
_atom_site_fract_x
_atom_site_fract_y
_atom_site_fract_z
_atom_site_U_iso_or_equiv
_atom_site_adp_type
_atom_site_occupancy
_atom_site_symmetry_multiplicity
_atom_site_calc_flag
_atom_site_refinement_flags
N1 N 0.2226(2) 0.26385(17) 0.2921(2) 0.0447(5) Uani 1 1 d .
H1A H 0.2712 0.2746 0.2151 0.054 Uiso 1 1 calc R
N2 N 0.1662(2) 0.27952(19) 0.51547(19) 0.0505(5) Uani 1 1 d .
C1 C 0.0538(3) 0.2042(2) 0.4508(2) 0.0441(6) Uani 1 1 d .
C2 C -0.0767(3) 0.1443(3) 0.5062(3) 0.0612(7) Uani 1 1 d .
H2A H -0.1030 0.1514 0.5992 0.073 Uiso 1 1 calc R
C3 C -0.1648(3) 0.0738(2) 0.4153(3) 0.0661(8) Uani 1 1 d .
H3A H -0.2516 0.0312 0.4489 0.079 Uiso 1 1 calc R
C4 C -0.1287(3) 0.0643(2) 0.2779(3) 0.0604(7) Uani 1 1 d .
H4A H -0.1922 0.0161 0.2210 0.072 Uiso 1 1 calc R
C5 C -0.0016(3) 0.1239(2) 0.2212(3) 0.0534(6) Uani 1 1 d .
H5A H 0.0230 0.1172 0.1278 0.064 Uiso 1 1 calc R
C6 C 0.0886(2) 0.19502(18) 0.3123(2) 0.0400(5) Uani 1 1 d .
C7 C 0.2630(3) 0.3112(2) 0.4164(2) 0.0471(5) Uani 1 1 d .
C8 C 0.3998(3) 0.3920(3) 0.4367(3) 0.0669(8) Uani 1 1 d .
H8A H 0.4047 0.4331 0.5272 0.080 Uiso 1 1 calc R
C9 C 0.5524(4) 0.3607(5) 0.3767(6) 0.1227(18) Uani 1 1 d .
H9A H 0.6450 0.3786 0.4312 0.147 Uiso 1 1 calc R
H9B H 0.5592 0.2861 0.3204 0.147 Uiso 1 1 calc R
C10 C 0.4658(5) 0.4644(4) 0.3221(5) 0.1109(15) Uani 1 1 d .
H10A H 0.4183 0.4550 0.2316 0.133 Uiso 1 1 calc R
H10B H 0.5041 0.5474 0.3424 0.133 Uiso 1 1 calc R

loop_
_atom_site_aniso_label
_atom_site_aniso_U_11
_atom_site_aniso_U_22
_atom_site_aniso_U_33
_atom_site_aniso_U_23
_atom_site_aniso_U_13
_atom_site_aniso_U_12
N1 0.0507(10) 0.0489(10) 0.0345(10) 0.0001(9) 0.0025(9) -0.0009(8)
N2 0.0611(12) 0.0544(12) 0.0360(11) -0.0020(9) -0.0047(9) -0.0022(10)
C1 0.0481(13) 0.0430(13) 0.0413(12) 0.0023(9) -0.0036(10) -0.0006(10)
C2 0.0683(16) 0.0677(17) 0.0477(14) 0.0070(13) 0.0040(12) -0.0067(13)
C3 0.0643(16) 0.0655(16) 0.0686(19) 0.0128(15) -0.0018(14) -0.0188(14)
C4 0.0657(15) 0.0507(14) 0.0648(17) 0.0003(13) -0.0157(13) -0.0131(11)
C5 0.0623(15) 0.0541(14) 0.0437(13) -0.0026(11) -0.0075(11) -0.0003(12)
C6 0.0432(11) 0.0384(11) 0.0385(11) 0.0028(9) -0.0041(10) 0.0023(8)
C7 0.0521(13) 0.0493(12) 0.0399(12) -0.0007(10) -0.0036(10) 0.0020(10)
C8 0.0661(16) 0.0759(18) 0.0587(16) -0.0106(14) -0.0044(14) -0.0200(14)
C9 0.064(2) 0.111(3) 0.193(5) -0.042(4) 0.014(3) -0.020(2)
C10 0.129(3) 0.119(4) 0.085(2) 0.004(2) -0.002(2) -0.076(3)

loop_
_atom_type_symbol
_atom_type_description
_atom_type_scat_dispersion_real
_atom_type_scat_dispersion_imag
_atom_type_scat_source
C C 0.0033 0.0016 'International Tables Vol C Tables 4.2.6.8 and 6.1.1.4'
H H 0.0000 0.0000 'International Tables Vol C Tables 4.2.6.8 and 6.1.1.4'
N N 0.0061 0.0033 'International Tables Vol C Tables 4.2.6.8 and 6.1.1.4'

loop_
_geom_angle_atom_site_label_1
_geom_angle_atom_site_label_2
_geom_angle_atom_site_label_3
_geom_angle
C7 N1 C6 106.8(2)
C7 N1 H1A 126.6
C6 N1 H1A 126.6
C7 N2 C1 104.87(19)
C6 C1 C2 120.9(2)
C6 C1 N2 109.1(2)
C2 C1 N2 130.0(2)
C3 C2 C1 116.4(2)
C3 C2 H2A 121.8
C1 C2 H2A 121.8
C4 C3 C2 122.3(2)
C4 C3 H3A 118.8
C2 C3 H3A 118.8
C3 C4 C5 122.0(2)
C3 C4 H4A 119.0
C5 C4 H4A 119.0
C4 C5 C6 116.1(2)
C4 C5 H5A 122.0
C6 C5 H5A 122.0
C1 C6 N1 106.19(19)
C1 C6 C5 122.2(2)
N1 C6 C5 131.5(2)
N2 C7 N1 113.0(2)
N2 C7 C8 123.9(2)
N1 C7 C8 123.1(2)
C10 C8 C9 58.7(3)
C10 C8 C7 121.2(3)
C9 C8 C7 121.2(3)
C10 C8 H8A 114.8
C9 C8 H8A 114.8
C7 C8 H8A 114.8
C10 C9 C8 60.6(2)
C10 C9 H9A 117.7
C8 C9 H9A 117.7
C10 C9 H9B 117.7
C8 C9 H9B 117.7
H9A C9 H9B 114.8
C9 C10 C8 60.6(3)
C9 C10 H10A 117.7
C8 C10 H10A 117.7
C9 C10 H10B 117.7
C8 C10 H10B 117.7
H10A C10 H10B 114.8

loop_
_geom_bond_atom_site_label_1
_geom_bond_atom_site_label_2
_geom_bond_distance
N1 C7 1.349(3)
N1 C6 1.378(3)
N1 H1A 0.8600
N2 C7 1.310(3)
N2 C1 1.403(3)
C1 C6 1.375(3)
C1 C2 1.394(3)
C2 C3 1.383(4)
C2 H2A 0.9300
C3 C4 1.367(5)
C3 H3A 0.9300
C4 C5 1.375(4)
C4 H4A 0.9300
C5 C6 1.398(3)
C5 H5A 0.9300
C7 C8 1.470(4)
C8 C10 1.467(5)
C8 C9 1.467(5)
C8 H8A 0.9800
C9 C10 1.439(6)
C9 H9A 0.9700
C9 H9B 0.9700
C10 H10A 0.9700
C10 H10B 0.9700

loop_
_geom_torsion_atom_site_label_1
_geom_torsion_atom_site_label_2
_geom_torsion_atom_site_label_3
_geom_torsion_atom_site_label_4
_geom_torsion
C7 N2 C1 C6 -0.6(2)
C7 N2 C1 C2 179.8(2)
C6 C1 C2 C3 1.6(4)
N2 C1 C2 C3 -178.8(2)
C1 C2 C3 C4 -1.1(4)
C2 C3 C4 C5 0.4(4)
C3 C4 C5 C6 -0.2(4)
C2 C1 C6 N1 -179.9(2)
N2 C1 C6 N1 0.4(2)
C2 C1 C6 C5 -1.5(3)
N2 C1 C6 C5 178.85(19)
C7 N1 C6 C1 -0.1(2)
C7 N1 C6 C5 -178.3(2)
C4 C5 C6 C1 0.7(3)
C4 C5 C6 N1 178.7(2)
C1 N2 C7 N1 0.5(3)
C1 N2 C7 C8 179.3(2)
C6 N1 C7 N2 -0.3(3)
C6 N1 C7 C8 -179.1(2)
N2 C7 C8 C10 -155.1(3)
N1 C7 C8 C10 23.6(5)
N2 C7 C8 C9 134.9(4)
N1 C7 C8 C9 -46.4(5)
C7 C8 C9 C10 109.9(3)
C7 C8 C10 C9 -110.0(4)
